data_7034343
loop_
_publ_author_name
'Wright, Luka A.'
'Hope, Eric G.'
'Solan, Gregory A.'
'Cross, Warren B.'
'Singh, Kuldip'

_publ_section_title
;
 Organo-palladium(ii) complexes bearing unsymmetrical N,N,N-pincer
 ligands: synthesis, structures and oxidatively induced coupling
 reactions.
;
_journal_issue 16
_journal_name_full 'Dalton transactions (Cambridge, England : 2003)'
_journal_page_first 7230
_journal_page_last 7241
_journal_paper_doi 10.1039/c5dt00216h
_journal_volume 44
_journal_year 2015
_chemical_formula_moiety 'C25 H28 Cl N3 Pd, C H Cl3'
_chemical_formula_sum 'C26 H29 Cl4 N3 Pd'
_chemical_formula_weight 631.72
_chemical_name_systematic
; 
 ? 
;
_space_group_IT_number 14
_symmetry_cell_setting monoclinic
_symmetry_space_group_name_Hall '-P 2yn'
_symmetry_space_group_name_H-M 'P 1 21/n 1'
_atom_sites_solution_hydrogens geom
_atom_sites_solution_primary direct
_atom_sites_solution_secondary difmap
_audit_creation_method SHELXL-97
_audit_update_record
;
2015-01-12 deposited with the CCDC.
2015-02-24 downloaded from the CCDC.
;
_cell_angle_alpha 90.00
_cell_angle_beta 94.182(13)
_cell_angle_gamma 90.00
_cell_formula_units_Z 4
_cell_length_a 11.410(8)
_cell_length_b 17.663(13)
_cell_length_c 12.991(9)
_cell_measurement_reflns_used 936
_cell_measurement_temperature 150(2)
_cell_measurement_theta_max 25.767
_cell_measurement_theta_min 2.294
_cell_volume 2611(3)
_computing_cell_refinement 'Bruker SMART'
_computing_data_collection 'Bruker SMART'
_computing_data_reduction 'Bruker SHELXTL'
_computing_molecular_graphics 'Bruker SHELXTL'
_computing_publication_material 'Bruker SHELXTL'
_computing_structure_refinement 'SHELXL-97 (Sheldrick, 1997)'
_computing_structure_solution 'SHELXS-97 (Sheldrick, 1990)'
_diffrn_ambient_temperature 150(2)
_diffrn_measured_fraction_theta_full 0.999
_diffrn_measured_fraction_theta_max 0.999
_diffrn_measurement_device_type 'Bruker Apex 2000 CCD area detector'
_diffrn_measurement_method 'phi and omega scans'
_diffrn_radiation_monochromator graphite
_diffrn_radiation_source 'fine-focus sealed tube'
_diffrn_radiation_type MoK\a
_diffrn_radiation_wavelength 0.71073
_diffrn_reflns_av_R_equivalents 0.0775
_diffrn_reflns_av_sigmaI/netI 0.0638
_diffrn_reflns_limit_h_max 14
_diffrn_reflns_limit_h_min -14
_diffrn_reflns_limit_k_max 21
_diffrn_reflns_limit_k_min -21
_diffrn_reflns_limit_l_max 16
_diffrn_reflns_limit_l_min -15
_diffrn_reflns_number 19939
_diffrn_reflns_theta_full 26.00
_diffrn_reflns_theta_max 26.00
_diffrn_reflns_theta_min 1.95
_exptl_absorpt_coefficient_mu 1.141
_exptl_absorpt_correction_T_max 0.831
_exptl_absorpt_correction_T_min 0.536
_exptl_absorpt_correction_type empirical
_exptl_absorpt_process_details
;
absorption correction based on 9749 reflections(SADABS);Rint 0.1508 before
correction and 0.0573 after.
;
_exptl_crystal_colour red
_exptl_crystal_density_diffrn 1.607
_exptl_crystal_density_method 'not measured'
_exptl_crystal_description plate
_exptl_crystal_F_000 1280
_exptl_crystal_size_max 0.36
_exptl_crystal_size_mid 0.31
_exptl_crystal_size_min 0.04
_refine_diff_density_max 0.982
_refine_diff_density_min -0.551
_refine_diff_density_rms 0.109
_refine_ls_extinction_method none
_refine_ls_goodness_of_fit_ref 1.044
_refine_ls_hydrogen_treatment constr
_refine_ls_matrix_type full
_refine_ls_number_parameters 312
_refine_ls_number_reflns 5116
_refine_ls_number_restraints 0
_refine_ls_restrained_S_all 1.044
_refine_ls_R_factor_all 0.0615
_refine_ls_R_factor_gt 0.0446
_refine_ls_shift/su_max 0.000
_refine_ls_shift/su_mean 0.000
_refine_ls_structure_factor_coef Fsqd
_refine_ls_weighting_details 'calc w=1/[\s^2^(Fo^2^)+(0.0403P)^2^+0.0000P] where P=(Fo^2^+2Fc^2^)/3'
_refine_ls_weighting_scheme calc
_refine_ls_wR_factor_gt 0.0904
_refine_ls_wR_factor_ref 0.0955
_reflns_number_gt 4146
_reflns_number_total 5116
_reflns_threshold_expression >2sigma(I)
_cod_data_source_file c5dt00216h2.cif
_cod_data_source_block 10012
_cod_depositor_comments
;
The following automatic conversions were performed:

'_symmetry_cell_setting' value 'Monoclinic' changed to 'monoclinic'
according to
/usr/data/users/saulius/crontab/automatic-downloads/rss-feeds/RSC/lib/dictionaries/cif_core.dic
dictionary named 'cif_core.dic' version 2.4.2 from 2011-04-26.

Automatic conversion script
Id: cif_fix_values 3105 2015-03-04 15:46:00Z robertas 

 Adding full bibliography for 7034340--7034347.cif.
;
_cod_original_sg_symbol_H-M P2(1)/n
_cod_database_code 7034343

loop_
_symmetry_equiv_pos_as_xyz
'x, y, z'
'-x+1/2, y+1/2, -z+1/2'
'-x, -y, -z'
'x-1/2, -y-1/2, z-1/2'

loop_
_atom_site_label
_atom_site_type_symbol
_atom_site_fract_x
_atom_site_fract_y
_atom_site_fract_z
_atom_site_U_iso_or_equiv
_atom_site_adp_type
_atom_site_occupancy
_atom_site_symmetry_multiplicity
_atom_site_calc_flag
_atom_site_refinement_flags
Pd1 Pd 0.91850(2) 0.102569(15) 0.78027(2) 0.01880(10) Uani 1 1 d .
Cl1 Cl 0.86114(9) 0.22334(5) 0.72980(8) 0.0289(2) Uani 1 1 d .
N1 N 0.7940(3) 0.04492(17) 0.6932(2) 0.0197(7) Uani 1 1 d .
N2 N 0.9682(3) -0.00154(16) 0.8218(2) 0.0183(7) Uani 1 1 d .
N3 N 1.0398(3) 0.14721(18) 0.8719(3) 0.0286(8) Uani 1 1 d .
H3A H 1.0335 0.1962 0.8821 0.034 Uiso 1 1 calc R
C1 C 0.7079(3) 0.0785(2) 0.6196(3) 0.0209(8) Uani 1 1 d .
C2 C 0.7382(3) 0.0898(2) 0.5185(3) 0.0275(9) Uani 1 1 d .
C3 C 0.6566(4) 0.1243(2) 0.4498(3) 0.0303(10) Uani 1 1 d .
H3 H 0.6755 0.1331 0.3808 0.036 Uiso 1 1 calc R
C4 C 0.5477(4) 0.1464(2) 0.4798(3) 0.0301(10) Uani 1 1 d .
H4 H 0.4928 0.1703 0.4318 0.036 Uiso 1 1 calc R
C5 C 0.5196(4) 0.1335(2) 0.5796(3) 0.0257(9) Uani 1 1 d .
H5 H 0.4445 0.1483 0.5997 0.031 Uiso 1 1 calc R
C6 C 0.5987(3) 0.0993(2) 0.6515(3) 0.0242(9) Uani 1 1 d .
C7 C 0.7960(3) -0.0271(2) 0.7096(3) 0.0214(8) Uani 1 1 d .
C8 C 0.7086(4) -0.0810(2) 0.6590(3) 0.0328(10) Uani 1 1 d .
H8A H 0.6540 -0.0532 0.6110 0.049 Uiso 1 1 calc R
H8B H 0.6647 -0.1056 0.7118 0.049 Uiso 1 1 calc R
H8C H 0.7498 -0.1195 0.6211 0.049 Uiso 1 1 calc R
C9 C 0.8909(3) -0.0551(2) 0.7811(3) 0.0200(8) Uani 1 1 d .
C10 C 0.9051(3) -0.1307(2) 0.8026(3) 0.0250(9) Uani 1 1 d .
H10 H 0.8516 -0.1672 0.7728 0.030 Uiso 1 1 calc R
C11 C 0.9997(4) -0.1523(2) 0.8689(3) 0.0315(10) Uani 1 1 d .
H11 H 1.0110 -0.2041 0.8863 0.038 Uiso 1 1 calc R
C12 C 1.0768(3) -0.0992(2) 0.9094(3) 0.0275(9) Uani 1 1 d .
H12 H 1.1309 -0.1174 0.9586 0.033 Uiso 1 1 d R
C13 C 1.0620(3) -0.0217(2) 0.8856(3) 0.0213(8) Uani 1 1 d .
C14 C 1.1469(3) 0.0338(2) 0.9305(3) 0.0214(8) Uani 1 1 d .
C15 C 1.1321(3) 0.1136(2) 0.9220(3) 0.0224(8) Uani 1 1 d .
C16 C 1.2198(3) 0.1611(2) 0.9731(3) 0.0280(9) Uani 1 1 d .
H16 H 1.2099 0.2144 0.9697 0.034 Uiso 1 1 calc R
C17 C 1.3168(4) 0.1325(2) 1.0264(3) 0.0288(9) Uani 1 1 d .
H17 H 1.3730 0.1658 1.0594 0.035 Uiso 1 1 calc R
C18 C 1.3343(3) 0.0544(2) 1.0328(3) 0.0293(10) Uani 1 1 d .
H18 H 1.4032 0.0342 1.0679 0.035 Uiso 1 1 calc R
C19 C 1.2498(3) 0.0076(2) 0.9873(3) 0.0259(9) Uani 1 1 d .
H19 H 1.2645 -0.0486 0.9936 0.031 Uiso 1 1 d R
C20 C 0.8553(4) 0.0654(3) 0.4824(3) 0.0403(12) Uani 1 1 d .
H20 H 0.9008 0.0413 0.5423 0.048 Uiso 1 1 calc R
C21 C 0.8409(5) 0.0066(3) 0.3967(4) 0.0592(15) Uani 1 1 d .
H21A H 0.7937 -0.0357 0.4193 0.089 Uiso 1 1 calc R
H21B H 0.9185 -0.0119 0.3806 0.089 Uiso 1 1 calc R
H21C H 0.8014 0.0297 0.3349 0.089 Uiso 1 1 calc R
C22 C 0.9268(5) 0.1330(4) 0.4483(5) 0.0681(17) Uani 1 1 d .
H22A H 0.8858 0.1569 0.3878 0.102 Uiso 1 1 calc R
H22B H 1.0044 0.1156 0.4306 0.102 Uiso 1 1 calc R
H22C H 0.9361 0.1699 0.5047 0.102 Uiso 1 1 calc R
C23 C 0.5652(4) 0.0858(2) 0.7605(3) 0.0315(10) Uani 1 1 d .
H23 H 0.6280 0.0542 0.7969 0.038 Uiso 1 1 calc R
C24 C 0.5581(4) 0.1604(3) 0.8188(4) 0.0514(14) Uani 1 1 d .
H24A H 0.6347 0.1858 0.8215 0.077 Uiso 1 1 calc R
H24B H 0.5366 0.1504 0.8892 0.077 Uiso 1 1 calc R
H24C H 0.4986 0.1930 0.7833 0.077 Uiso 1 1 calc R
C25 C 0.4485(4) 0.0425(3) 0.7613(4) 0.0395(11) Uani 1 1 d .
H25A H 0.3852 0.0731 0.7275 0.059 Uiso 1 1 calc R
H25B H 0.4312 0.0323 0.8328 0.059 Uiso 1 1 calc R
H25C H 0.4547 -0.0054 0.7242 0.059 Uiso 1 1 calc R
C26 C 0.6517(4) 0.2437(2) 0.1397(3) 0.0338(10) Uani 1 1 d .
H26 H 0.5781 0.2740 0.1430 0.041 Uiso 1 1 calc R
Cl2 Cl 0.61813(10) 0.14752(6) 0.15192(9) 0.0403(3) Uani 1 1 d .
Cl3 Cl 0.71100(12) 0.26047(7) 0.02009(10) 0.0529(3) Uani 1 1 d .
Cl4 Cl 0.75258(12) 0.27219(8) 0.23912(10) 0.0545(4) Uani 1 1 d .

loop_
_atom_site_aniso_label
_atom_site_aniso_U_11
_atom_site_aniso_U_22
_atom_site_aniso_U_33
_atom_site_aniso_U_23
_atom_site_aniso_U_13
_atom_site_aniso_U_12
Pd1 0.01738(16) 0.01652(15) 0.02218(17) 0.00135(12) -0.00073(11) 0.00078(12)
Cl1 0.0260(5) 0.0171(5) 0.0422(6) 0.0067(4) -0.0073(4) 0.0008(4)
N1 0.0164(16) 0.0232(17) 0.0195(17) -0.0007(13) 0.0020(13) 0.0011(13)
N2 0.0191(17) 0.0172(16) 0.0193(17) 0.0010(13) 0.0059(13) 0.0016(13)
N3 0.0254(19) 0.0184(17) 0.040(2) -0.0057(15) -0.0088(16) 0.0020(14)
C1 0.021(2) 0.0195(19) 0.021(2) -0.0013(15) -0.0016(16) -0.0045(15)
C2 0.023(2) 0.035(2) 0.024(2) 0.0005(18) -0.0012(17) -0.0035(17)
C3 0.030(2) 0.038(2) 0.022(2) 0.0037(18) -0.0027(18) -0.0074(19)
C4 0.025(2) 0.027(2) 0.036(3) 0.0061(19) -0.0126(19) -0.0056(18)
C5 0.024(2) 0.022(2) 0.031(2) 0.0006(17) -0.0018(17) 0.0018(17)
C6 0.025(2) 0.021(2) 0.026(2) 0.0035(17) -0.0003(17) 0.0014(17)
C7 0.019(2) 0.023(2) 0.023(2) -0.0022(16) 0.0025(16) -0.0010(16)
C8 0.032(2) 0.023(2) 0.042(3) -0.0037(19) -0.007(2) -0.0026(18)
C9 0.018(2) 0.0183(19) 0.024(2) -0.0015(16) 0.0052(16) 0.0028(15)
C10 0.024(2) 0.022(2) 0.030(2) -0.0009(17) 0.0057(18) 0.0005(16)
C11 0.034(2) 0.021(2) 0.040(3) 0.0056(19) 0.006(2) 0.0056(18)
C12 0.025(2) 0.023(2) 0.035(2) 0.0052(18) 0.0012(18) 0.0062(17)
C13 0.019(2) 0.029(2) 0.0165(19) 0.0013(16) 0.0063(16) 0.0049(16)
C14 0.018(2) 0.027(2) 0.019(2) 0.0011(16) 0.0043(16) 0.0018(16)
C15 0.023(2) 0.025(2) 0.019(2) 0.0013(16) 0.0010(16) -0.0011(16)
C16 0.030(2) 0.027(2) 0.026(2) -0.0027(17) -0.0035(18) -0.0016(18)
C17 0.025(2) 0.038(2) 0.023(2) 0.0004(18) -0.0022(17) -0.0092(18)
C18 0.020(2) 0.040(3) 0.027(2) 0.0042(19) -0.0040(17) 0.0030(18)
C19 0.022(2) 0.029(2) 0.027(2) 0.0055(17) 0.0035(17) 0.0052(17)
C20 0.024(2) 0.076(4) 0.020(2) 0.003(2) 0.0006(18) 0.001(2)
C21 0.040(3) 0.085(4) 0.054(3) -0.005(3) 0.013(3) 0.014(3)
C22 0.041(3) 0.092(5) 0.073(4) -0.008(3) 0.019(3) -0.023(3)
C23 0.023(2) 0.044(3) 0.028(2) 0.0079(19) 0.0046(18) 0.0083(19)
C24 0.040(3) 0.079(4) 0.036(3) -0.017(3) 0.010(2) -0.020(3)
C25 0.035(3) 0.039(3) 0.047(3) 0.006(2) 0.015(2) -0.003(2)
C26 0.026(2) 0.033(2) 0.041(3) 0.001(2) 0.000(2) 0.0027(19)
Cl2 0.0367(6) 0.0339(6) 0.0501(7) 0.0007(5) 0.0016(5) -0.0058(5)
Cl3 0.0657(9) 0.0527(8) 0.0394(7) 0.0130(6) -0.0009(6) -0.0064(7)
Cl4 0.0517(8) 0.0675(9) 0.0445(8) -0.0201(6) 0.0041(6) -0.0202(7)

loop_
_atom_type_symbol
_atom_type_description
_atom_type_scat_dispersion_real
_atom_type_scat_dispersion_imag
_atom_type_scat_source
C C 0.0033 0.0016 'International Tables Vol C Tables 4.2.6.8 and 6.1.1.4'
H H 0.0000 0.0000 'International Tables Vol C Tables 4.2.6.8 and 6.1.1.4'
N N 0.0061 0.0033 'International Tables Vol C Tables 4.2.6.8 and 6.1.1.4'
Pd Pd -0.9988 1.0072 'International Tables Vol C Tables 4.2.6.8 and 6.1.1.4'
Cl Cl 0.1484 0.1585 'International Tables Vol C Tables 4.2.6.8 and 6.1.1.4'

loop_
_geom_angle_atom_site_label_1
_geom_angle_atom_site_label_2
_geom_angle_atom_site_label_3
_geom_angle
N3 Pd1 N2 91.91(13)
N3 Pd1 N1 173.63(13)
N2 Pd1 N1 82.01(13)
N3 Pd1 Cl1 88.47(10)
N2 Pd1 Cl1 179.27(9)
N1 Pd1 Cl1 97.63(10)
C7 N1 C1 121.1(3)
C7 N1 Pd1 113.6(3)
C1 N1 Pd1 125.3(2)
C13 N2 C9 120.7(3)
C13 N2 Pd1 127.4(3)
C9 N2 Pd1 111.8(2)
C15 N3 Pd1 128.6(3)
C15 N3 H3A 115.7
Pd1 N3 H3A 115.7
C6 C1 C2 122.1(4)
C6 C1 N1 119.4(3)
C2 C1 N1 118.4(3)
C3 C2 C1 117.9(4)
C3 C2 C20 119.6(4)
C1 C2 C20 122.5(4)
C4 C3 C2 121.2(4)
C4 C3 H3 119.4
C2 C3 H3 119.4
C5 C4 C3 119.6(4)
C5 C4 H4 120.2
C3 C4 H4 120.2
C4 C5 C6 121.3(4)
C4 C5 H5 119.3
C6 C5 H5 119.3
C5 C6 C1 117.8(4)
C5 C6 C23 120.1(3)
C1 C6 C23 122.1(3)
N1 C7 C9 116.3(3)
N1 C7 C8 123.5(3)
C9 C7 C8 120.2(3)
C7 C8 H8A 109.5
C7 C8 H8B 109.5
H8A C8 H8B 109.5
C7 C8 H8C 109.5
H8A C8 H8C 109.5
H8B C8 H8C 109.5
C10 C9 N2 122.0(3)
C10 C9 C7 122.1(3)
N2 C9 C7 115.9(3)
C9 C10 C11 118.0(4)
C9 C10 H10 121.0
C11 C10 H10 121.0
C12 C11 C10 120.2(4)
C12 C11 H11 119.9
C10 C11 H11 119.9
C11 C12 C13 121.2(4)
C11 C12 H12 114.2
C13 C12 H12 124.0
N2 C13 C12 117.9(3)
N2 C13 C14 122.4(3)
C12 C13 C14 119.7(4)
C19 C14 C15 116.9(3)
C19 C14 C13 119.0(3)
C15 C14 C13 124.0(3)
N3 C15 C14 124.2(3)
N3 C15 C16 117.8(3)
C14 C15 C16 118.0(3)
C17 C16 C15 122.3(4)
C17 C16 H16 118.8
C15 C16 H16 118.8
C16 C17 C18 120.4(4)
C16 C17 H17 119.8
C18 C17 H17 119.8
C19 C18 C17 118.5(4)
C19 C18 H18 120.7
C17 C18 H18 120.7
C18 C19 C14 123.8(4)
C18 C19 H19 116.8
C14 C19 H19 119.4
C2 C20 C21 111.8(4)
C2 C20 C22 111.7(4)
C21 C20 C22 110.6(4)
C2 C20 H20 107.5
C21 C20 H20 107.5
C22 C20 H20 107.5
C20 C21 H21A 109.5
C20 C21 H21B 109.5
H21A C21 H21B 109.5
C20 C21 H21C 109.5
H21A C21 H21C 109.5
H21B C21 H21C 109.5
C20 C22 H22A 109.5
C20 C22 H22B 109.5
H22A C22 H22B 109.5
C20 C22 H22C 109.5
H22A C22 H22C 109.5
H22B C22 H22C 109.5
C6 C23 C24 110.8(4)
C6 C23 C25 111.3(4)
C24 C23 C25 110.4(3)
C6 C23 H23 108.1
C24 C23 H23 108.1
C25 C23 H23 108.1
C23 C24 H24A 109.5
C23 C24 H24B 109.5
H24A C24 H24B 109.5
C23 C24 H24C 109.5
H24A C24 H24C 109.5
H24B C24 H24C 109.5
C23 C25 H25A 109.5
C23 C25 H25B 109.5
H25A C25 H25B 109.5
C23 C25 H25C 109.5
H25A C25 H25C 109.5
H25B C25 H25C 109.5
Cl4 C26 Cl2 110.5(2)
Cl4 C26 Cl3 109.2(2)
Cl2 C26 Cl3 110.1(2)
Cl4 C26 H26 109.0
Cl2 C26 H26 109.0
Cl3 C26 H26 109.0

loop_
_geom_bond_atom_site_label_1
_geom_bond_atom_site_label_2
_geom_bond_distance
Pd1 N3 1.927(3)
Pd1 N2 1.987(3)
Pd1 N1 2.025(3)
Pd1 Cl1 2.3123(17)
N1 C7 1.289(5)
N1 C1 1.447(4)
N2 C13 1.353(5)
N2 C9 1.373(5)
N3 C15 1.336(5)
N3 H3A 0.8800
C1 C6 1.390(5)
C1 C2 1.397(5)
C2 C3 1.385(5)
C2 C20 1.510(6)
C3 C4 1.384(6)
C3 H3 0.9500
C4 C5 1.377(6)
C4 H4 0.9500
C5 C6 1.390(5)
C5 H5 0.9500
C6 C23 1.512(6)
C7 C9 1.461(5)
C7 C8 1.496(5)
C8 H8A 0.9800
C8 H8B 0.9800
C8 H8C 0.9800
C9 C10 1.371(5)
C10 C11 1.385(5)
C10 H10 0.9500
C11 C12 1.365(6)
C11 H11 0.9500
C12 C13 1.410(5)
C12 H12 0.9140
C13 C14 1.469(5)
C14 C19 1.418(5)
C14 C15 1.424(5)
C15 C16 1.431(5)
C16 C17 1.359(5)
C16 H16 0.9500
C17 C18 1.394(6)
C17 H17 0.9500
C18 C19 1.372(5)
C18 H18 0.9500
C19 H19 1.0083
C20 C21 1.523(7)
C20 C22 1.530(7)
C20 H20 1.0000
C21 H21A 0.9800
C21 H21B 0.9800
C21 H21C 0.9800
C22 H22A 0.9800
C22 H22B 0.9800
C22 H22C 0.9800
C23 C24 1.526(6)
C23 C25 1.536(6)
C23 H23 1.0000
C24 H24A 0.9800
C24 H24B 0.9800
C24 H24C 0.9800
C25 H25A 0.9800
C25 H25B 0.9800
C25 H25C 0.9800
C26 Cl4 1.741(5)
C26 Cl2 1.751(4)
C26 Cl3 1.764(5)
C26 H26 1.0000

loop_
_geom_torsion_atom_site_label_1
_geom_torsion_atom_site_label_2
_geom_torsion_atom_site_label_3
_geom_torsion_atom_site_label_4
_geom_torsion
N2 Pd1 N1 C7 5.6(3)
Cl1 Pd1 N1 C7 -175.0(2)
N2 Pd1 N1 C1 -175.3(3)
Cl1 Pd1 N1 C1 4.1(3)
N3 Pd1 N2 C13 -4.8(3)
N1 Pd1 N2 C13 177.1(3)
N3 Pd1 N2 C9 172.3(2)
N1 Pd1 N2 C9 -5.8(2)
N2 Pd1 N3 C15 12.3(4)
Cl1 Pd1 N3 C15 -167.1(3)
C7 N1 C1 C6 87.1(4)
Pd1 N1 C1 C6 -92.0(4)
C7 N1 C1 C2 -93.6(4)
Pd1 N1 C1 C2 87.4(4)
C6 C1 C2 C3 1.5(6)
N1 C1 C2 C3 -177.8(3)
C6 C1 C2 C20 -178.2(4)
N1 C1 C2 C20 2.5(6)
C1 C2 C3 C4 -0.7(6)
C20 C2 C3 C4 179.1(4)
C2 C3 C4 C5 -0.3(6)
C3 C4 C5 C6 0.6(6)
C4 C5 C6 C1 0.2(6)
C4 C5 C6 C23 -180.0(4)
C2 C1 C6 C5 -1.3(6)
N1 C1 C6 C5 178.0(3)
C2 C1 C6 C23 178.9(4)
N1 C1 C6 C23 -1.8(5)
C1 N1 C7 C9 176.7(3)
Pd1 N1 C7 C9 -4.2(4)
C1 N1 C7 C8 -2.7(5)
Pd1 N1 C7 C8 176.4(3)
C13 N2 C9 C10 -0.3(5)
Pd1 N2 C9 C10 -177.6(3)
C13 N2 C9 C7 -177.3(3)
Pd1 N2 C9 C7 5.4(4)
N1 C7 C9 C10 -177.9(3)
C8 C7 C9 C10 1.6(5)
N1 C7 C9 N2 -0.8(5)
C8 C7 C9 N2 178.6(3)
N2 C9 C10 C11 1.2(6)
C7 C9 C10 C11 178.0(3)
C9 C10 C11 C12 -1.2(6)
C10 C11 C12 C13 0.4(6)
C9 N2 C13 C12 -0.5(5)
Pd1 N2 C13 C12 176.3(3)
C9 N2 C13 C14 179.8(3)
Pd1 N2 C13 C14 -3.4(5)
C11 C12 C13 N2 0.5(6)
C11 C12 C13 C14 -179.8(3)
N2 C13 C14 C19 -173.1(3)
C12 C13 C14 C19 7.2(5)
N2 C13 C14 C15 8.0(6)
C12 C13 C14 C15 -171.7(4)
Pd1 N3 C15 C14 -11.5(6)
Pd1 N3 C15 C16 170.5(3)
C19 C14 C15 N3 -179.4(3)
C13 C14 C15 N3 -0.4(6)
C19 C14 C15 C16 -1.5(5)
C13 C14 C15 C16 177.5(3)
N3 C15 C16 C17 179.8(4)
C14 C15 C16 C17 1.7(6)
C15 C16 C17 C18 0.1(6)
C16 C17 C18 C19 -2.2(6)
C17 C18 C19 C14 2.4(6)
C15 C14 C19 C18 -0.6(6)
C13 C14 C19 C18 -179.6(4)
C3 C2 C20 C21 -61.5(6)
C1 C2 C20 C21 118.2(5)
C3 C2 C20 C22 63.1(5)
C1 C2 C20 C22 -117.2(5)
C5 C6 C23 C24 -70.0(5)
C1 C6 C23 C24 109.8(4)
C5 C6 C23 C25 53.3(5)
C1 C6 C23 C25 -126.9(4)
